data_1001067
loop_
_publ_author_name
'Hervieu, M'
'Raveau, B'

_publ_section_title
;
Les Perovskites (Ca~1-x~ Sr~x~) (Ca~.3333~ Nb~.6667~) O~3~
;
_journal_coden_ASTM JSSCBI
_journal_name_full 'Journal of Solid State Chemistry'
_journal_page_first 209
_journal_page_last 222
_journal_paper_doi 10.1016/0022-4596(79)90073-2
_journal_volume 28
_journal_year 1979
_chemical_formula_structural 'Ca.75 Sr.25 Ca.3333 Nb.6667 O3'
_chemical_formula_sum 'Ca1.0833 Nb0.6667 O3 Sr0.25'
_chemical_name_systematic
;
CALCIUM STRONTIUM NIOBIUM OXIDE (1.1/0.3/0.7/3)
;
_cell_angle_alpha 90
_cell_angle_beta 90.783
_cell_angle_gamma 90
_cell_formula_units_Z 12
_cell_length_a 9.84
_cell_length_b 5.583
_cell_length_c 14.176
_cell_volume 778.7
_exptl_crystal_density_meas 4.49
_cod_original_formula_sum 'Ca1.0833 Nb.6667 O3 Sr.25'
_cod_database_code 1001067

loop_
_atom_site_label
_atom_site_fract_x
_atom_site_fract_y
_atom_site_fract_z
? ? ? ?
